data_7238577
loop_
_publ_author_name
'Qin, Jiang-Jiang'
'Huang, Ying'
'Wang, Dan'
'Cheng, Xiang-Rong'
'Zeng, Qi'
'Zhang, Shou-De'
'Hu, Zhen-Lin'
'Jin, Hui-Zi'
'Zhang, Wei-Dong'

_publ_section_title
;
 Lineariifolianoids A--D, rare unsymmetrical sesquiterpenoid dimers
 comprised of xanthane and guaiane framework units from Inula
 lineariifolia
;
_journal_issue 4
_journal_name_full 'RSC Advances'
_journal_page_first 1307
_journal_paper_doi 10.1039/c2ra01014c
_journal_volume 2
_journal_year 2012
_chemical_absolute_configuration ad
_chemical_formula_sum 'C136 H176 O40'
_chemical_formula_weight 2450.77
_space_group_IT_number 4
_space_group_name_Hall 'P 2yb'
_space_group_name_H-M_alt 'P 1 21 1'
_symmetry_cell_setting monoclinic
_symmetry_space_group_name_H-M 'P 1 21 1'
_atom_sites_solution_hydrogens geom
_atom_sites_solution_primary direct
_atom_sites_solution_secondary difmap
_audit_creation_method SHELXL-97
_cell_angle_alpha 90.00
_cell_angle_beta 94.4040(10)
_cell_angle_gamma 90.00
_cell_formula_units_Z 1
_cell_length_a 10.9631(3)
_cell_length_b 21.0687(5)
_cell_length_c 14.2884(4)
_cell_measurement_reflns_used 9338
_cell_measurement_temperature 296(2)
_cell_measurement_theta_max 135.011
_cell_measurement_theta_min 6.190
_cell_volume 3290.57(15)
_computing_cell_refinement 'Bruker SAINT'
_computing_data_collection 'Bruker APEX2'
_computing_data_reduction 'Bruker SAINT'
_computing_molecular_graphics 'Bruker SHELXTL'
_computing_publication_material 'Bruker SHELXTL'
_computing_structure_refinement 'SHELXL-97 (Sheldrick, 2008)'
_computing_structure_solution 'SHELXS-97 (Sheldrick, 2008)'
_diffrn_ambient_temperature 296(2)
_diffrn_measured_fraction_theta_full 0.962
_diffrn_measured_fraction_theta_max 0.962
_diffrn_measurement_device_type 'Bruker APEX-II CCD'
_diffrn_measurement_method '\f and \w scans'
_diffrn_radiation_monochromator graphite
_diffrn_radiation_source 'fine-focus sealed tube'
_diffrn_radiation_type CuK\a
_diffrn_radiation_wavelength 1.54178
_diffrn_reflns_av_R_equivalents 0.0263
_diffrn_reflns_av_sigmaI/netI 0.0585
_diffrn_reflns_limit_h_max 13
_diffrn_reflns_limit_h_min -12
_diffrn_reflns_limit_k_max 24
_diffrn_reflns_limit_k_min -25
_diffrn_reflns_limit_l_max 16
_diffrn_reflns_limit_l_min -17
_diffrn_reflns_number 11088
_diffrn_reflns_theta_full 67.48
_diffrn_reflns_theta_max 67.48
_diffrn_reflns_theta_min 3.10
_exptl_absorpt_coefficient_mu 0.745
_exptl_absorpt_correction_T_max 0.7654
_exptl_absorpt_correction_T_min 0.6456
_exptl_absorpt_correction_type multi-scan
_exptl_absorpt_process_details sadabs
_exptl_crystal_colour colorless
_exptl_crystal_density_diffrn 1.237
_exptl_crystal_density_method 'not measured'
_exptl_crystal_description prismatic
_exptl_crystal_F_000 1312
_exptl_crystal_size_max 0.342
_exptl_crystal_size_mid 0.311
_exptl_crystal_size_min 0.205
_refine_diff_density_max 0.308
_refine_diff_density_min -0.239
_refine_diff_density_rms 0.048
_refine_ls_abs_structure_details 'Flack H D (1983), Acta Cryst. A39, 876-881'
_refine_ls_abs_structure_Flack 0.04(14)
_refine_ls_extinction_coef 0.0016(2)
_refine_ls_extinction_expression Fc^*^=kFc[1+0.001xFc^2^\l^3^/sin(2\q)]^-1/4^
_refine_ls_extinction_method SHELXL
_refine_ls_goodness_of_fit_ref 1.044
_refine_ls_hydrogen_treatment mixed
_refine_ls_matrix_type full
_refine_ls_number_parameters 822
_refine_ls_number_reflns 8308
_refine_ls_number_restraints 5
_refine_ls_restrained_S_all 1.047
_refine_ls_R_factor_all 0.0436
_refine_ls_R_factor_gt 0.0433
_refine_ls_shift/su_max 0.030
_refine_ls_shift/su_mean 0.003
_refine_ls_structure_factor_coef Fsqd
_refine_ls_weighting_details 'calc w=1/[\s^2^(Fo^2^)+(0.0823P)^2^+0.3502P] where P=(Fo^2^+2Fc^2^)/3'
_refine_ls_weighting_scheme calc
_refine_ls_wR_factor_gt 0.1285
_refine_ls_wR_factor_ref 0.1298
_reflns_number_gt 8231
_reflns_number_total 8308
_reflns_threshold_expression >2sigma(I)
_cod_data_source_file c2ra01014c.txt
_cod_data_source_block cu_dc1077_0m
_cod_depositor_comments
;
The following automatic conversions were performed:

data item '_symmetry_cell_setting' value 'Monoclinic' was changed to
'monoclinic' in accordance with the
/home/saulius/struct/COD-crude-data/automatic-downloads/DataCite-retrospective/RSC/depositions/lib/dictionaries/cif_core.dic
dictionary named 'cif_core.dic' version 2.4.2 last updated on
2011-04-26.

Automatic conversion script
Id: cif_fix_values 6909 2019-04-08 15:41:33Z antanas 
;
_cod_original_cell_volume 3290.56(15)
_cod_original_sg_symbol_H-M P2(1)
_cod_database_code 7238577

loop_
_symmetry_equiv_pos_as_xyz
'x, y, z'
'-x, y+1/2, -z'

loop_
_atom_site_label
_atom_site_type_symbol
_atom_site_fract_x
_atom_site_fract_y
_atom_site_fract_z
_atom_site_U_iso_or_equiv
_atom_site_adp_type
_atom_site_occupancy
_atom_site_symmetry_multiplicity
_atom_site_calc_flag
_atom_site_refinement_flags
O1 O 0.63213(19) 0.75881(10) 1.19923(13) 0.0618(5) Uani 1 1 d .
O2 O 0.75858(17) 0.67666(10) 1.20578(11) 0.0543(4) Uani 1 1 d .
O3 O 1.1570(3) 0.45442(14) 0.8210(3) 0.1059(10) Uani 1 1 d .
O4 O 0.86116(15) 0.73821(8) 1.02929(11) 0.0486(4) Uani 1 1 d .
O5 O 0.8963(5) 0.78123(16) 0.89279(19) 0.1282(15) Uani 1 1 d .
O6 O 0.2275(3) 0.98946(13) 1.0256(2) 0.1004(9) Uani 1 1 d .
O7 O 0.2663(2) 0.90370(11) 0.94189(15) 0.0715(6) Uani 1 1 d .
O8 O 0.52429(16) 0.61419(10) 0.91432(12) 0.0542(4) Uani 1 1 d .
O9 O 0.3804(4) 0.5512(3) 0.8500(5) 0.188(3) Uani 1 1 d .
O10 O 0.1625(2) 0.71211(10) 0.37304(14) 0.0670(5) Uani 1 1 d .
O11 O 0.28650(18) 0.79405(9) 0.36212(11) 0.0555(4) Uani 1 1 d .
O12 O 0.4538(3) 0.99138(17) 0.7576(2) 0.1015(9) Uani 1 1 d .
O13 O -0.2316(4) 0.49369(14) 0.5654(3) 0.1147(11) Uani 1 1 d .
O14 O -0.1798(2) 0.58569(12) 0.63614(16) 0.0743(6) Uani 1 1 d .
O15 O 0.40916(17) 0.74758(10) 0.54188(12) 0.0564(4) Uani 1 1 d .
O16 O 0.4456(7) 0.7005(2) 0.6769(2) 0.179(3) Uani 1 1 d .
O17 O 0.07146(16) 0.87586(9) 0.62771(12) 0.0519(4) Uani 1 1 d .
O18 O -0.0378(4) 0.96387(19) 0.6259(4) 0.166(2) Uani 1 1 d .
O19 O 0.5905(5) 0.8915(3) 0.1436(6) 0.181(3) Uani 1 1 d D
O20 O 0.1469(8) 0.5846(4) 0.4539(6) 0.178(2) Uani 1 1 d D
C1 C 0.9925(2) 0.59261(12) 0.99263(18) 0.0483(5) Uani 1 1 d .
C2 C 1.0691(2) 0.54922(14) 0.9367(2) 0.0593(6) Uani 1 1 d .
H2A H 1.1545 0.5589 0.9533 0.071 Uiso 1 1 calc R
H2B H 1.0552 0.5059 0.9564 0.071 Uiso 1 1 calc R
C3 C 1.0476(2) 0.55193(14) 0.8314(2) 0.0574(6) Uani 1 1 d .
H3A H 1.0754 0.5927 0.8099 0.069 Uiso 1 1 calc R
H3B H 0.9603 0.5491 0.8145 0.069 Uiso 1 1 calc R
C4 C 1.1115(3) 0.50001(17) 0.7812(3) 0.0735(8) Uani 1 1 d .
C5 C 0.9268(2) 0.63883(13) 0.95007(16) 0.0479(5) Uani 1 1 d .
H5 H 0.9482 0.6482 0.8899 0.058 Uiso 1 1 calc R
C6 C 0.8237(2) 0.67861(11) 0.98238(14) 0.0421(4) Uani 1 1 d .
H6 H 0.7729 0.6905 0.9257 0.050 Uiso 1 1 calc R
C7 C 0.74011(19) 0.64424(11) 1.04534(14) 0.0410(4) Uani 1 1 d .
H7 H 0.7124 0.6049 1.0139 0.049 Uiso 1 1 calc R
C8 C 0.7982(2) 0.62722(12) 1.14331(15) 0.0460(5) Uani 1 1 d .
H8 H 0.7652 0.5864 1.1624 0.055 Uiso 1 1 calc R
C9 C 0.9359(2) 0.62485(14) 1.15688(16) 0.0540(6) Uani 1 1 d .
H9A H 0.9596 0.6159 1.2224 0.065 Uiso 1 1 calc R
H9B H 0.9683 0.6663 1.1425 0.065 Uiso 1 1 calc R
C10 C 0.9940(2) 0.57508(14) 1.09611(19) 0.0554(6) Uani 1 1 d .
H10 H 0.9482 0.5354 1.1009 0.067 Uiso 1 1 calc R
C11 C 0.6259(2) 0.68216(11) 1.06979(14) 0.0406(4) Uani 1 1 d .
C12 C 0.6689(2) 0.71202(12) 1.16276(15) 0.0469(5) Uani 1 1 d .
C13 C 0.56390(19) 0.73018(11) 0.99994(15) 0.0419(4) Uani 1 1 d .
H13A H 0.6029 0.7300 0.9413 0.050 Uiso 1 1 calc R
H13B H 0.5679 0.7728 1.0258 0.050 Uiso 1 1 calc R
C14 C 1.1257(3) 0.5635(3) 1.1387(3) 0.0967(14) Uani 1 1 d .
H14A H 1.1736 0.6012 1.1319 0.145 Uiso 1 1 calc R
H14B H 1.1612 0.5290 1.1065 0.145 Uiso 1 1 calc R
H14C H 1.1241 0.5533 1.2040 0.145 Uiso 1 1 calc R
C15 C 1.1148(6) 0.5077(3) 0.6784(4) 0.125(2) Uani 1 1 d .
H15A H 1.1266 0.4671 0.6501 0.187 Uiso 1 1 calc R
H15B H 1.1810 0.5354 0.6655 0.187 Uiso 1 1 calc R
H15C H 1.0390 0.5257 0.6529 0.187 Uiso 1 1 calc R
C16 C 0.8887(3) 0.78647(15) 0.9751(2) 0.0654(7) Uani 1 1 d .
C17 C 0.9114(4) 0.84604(17) 1.0308(3) 0.0850(10) Uani 1 1 d .
H17A H 0.9297 0.8801 0.9894 0.128 Uiso 1 1 calc R
H17B H 0.9794 0.8397 1.0763 0.128 Uiso 1 1 calc R
H17C H 0.8399 0.8565 1.0623 0.128 Uiso 1 1 calc R
C1' C 0.4279(2) 0.70706(11) 0.98454(14) 0.0422(4) Uani 1 1 d .
C2' C 0.4491(2) 0.63504(12) 0.98651(16) 0.0464(5) Uani 1 1 d .
H2' H 0.3719 0.6115 0.9851 0.056 Uiso 1 1 calc R
C3' C 0.5166(2) 0.63454(11) 1.08442(15) 0.0443(5) Uani 1 1 d .
H3' H 0.5405 0.5926 1.1093 0.053 Uiso 1 1 calc R
C4' C 0.4224(2) 0.66960(11) 1.13653(16) 0.0457(5) Uani 1 1 d .
C5' C 0.3695(2) 0.71324(12) 1.07823(15) 0.0438(5) Uani 1 1 d .
C6' C 0.2819(2) 0.76410(13) 1.10300(16) 0.0505(5) Uani 1 1 d .
H6'1 H 0.2837 0.7677 1.1708 0.061 Uiso 1 1 calc R
H6'2 H 0.1996 0.7519 1.0800 0.061 Uiso 1 1 calc R
C7' C 0.3117(2) 0.82804(13) 1.06201(16) 0.0499(5) Uani 1 1 d .
H7' H 0.4006 0.8339 1.0704 0.060 Uiso 1 1 calc R
C8' C 0.2728(2) 0.83487(14) 0.95714(18) 0.0540(6) Uani 1 1 d .
H8' H 0.1907 0.8169 0.9449 0.065 Uiso 1 1 calc R
C9' C 0.3557(3) 0.80581(15) 0.88974(16) 0.0575(6) Uani 1 1 d .
H9'1 H 0.4376 0.8225 0.9032 0.069 Uiso 1 1 calc R
H9'2 H 0.3279 0.8187 0.8265 0.069 Uiso 1 1 calc R
C10' C 0.3614(2) 0.73324(14) 0.89342(16) 0.0525(5) Uani 1 1 d .
H10' H 0.4111 0.7204 0.8425 0.063 Uiso 1 1 calc R
C11' C 0.2525(3) 0.88610(14) 1.10022(19) 0.0568(6) Uani 1 1 d .
C12' C 0.2463(3) 0.93420(16) 1.0228(2) 0.0705(8) Uani 1 1 d .
C13' C 0.2074(4) 0.89665(19) 1.1813(2) 0.0784(9) Uani 1 1 d .
H13C H 0.1698 0.9352 1.1924 0.094 Uiso 1 1 calc R
H13D H 0.2130 0.8656 1.2276 0.094 Uiso 1 1 calc R
C14' C 0.2363(3) 0.70274(19) 0.8716(2) 0.0717(8) Uani 1 1 d .
H14J H 0.1876 0.7084 0.9240 0.108 Uiso 1 1 calc R
H14L H 0.2463 0.6582 0.8601 0.108 Uiso 1 1 calc R
H14K H 0.1961 0.7224 0.8170 0.108 Uiso 1 1 calc R
C15' C 0.4074(3) 0.65827(15) 1.23852(18) 0.0599(6) Uani 1 1 d .
H15D H 0.3364 0.6806 1.2564 0.090 Uiso 1 1 calc R
H15E H 0.4785 0.6733 1.2752 0.090 Uiso 1 1 calc R
H15F H 0.3975 0.6136 1.2492 0.090 Uiso 1 1 calc R
C16' C 0.4816(4) 0.5706(2) 0.8524(3) 0.0845(10) Uani 1 1 d .
C17' C 0.5733(5) 0.5537(3) 0.7849(3) 0.1015(14) Uani 1 1 d .
H17F H 0.6111 0.5916 0.7637 0.152 Uiso 1 1 calc R
H17D H 0.5333 0.5319 0.7321 0.152 Uiso 1 1 calc R
H17E H 0.6346 0.5266 0.8153 0.152 Uiso 1 1 calc R
C1A C 0.5345(2) 0.89491(15) 0.5790(2) 0.0613(7) Uani 1 1 d .
C2A C 0.6213(3) 0.9403(2) 0.6352(3) 0.0809(9) Uani 1 1 d .
H2A1 H 0.7012 0.9362 0.6110 0.097 Uiso 1 1 calc R
H2A2 H 0.5932 0.9832 0.6213 0.097 Uiso 1 1 calc R
C3A C 0.6386(3) 0.9340(2) 0.7404(3) 0.0812(10) Uani 1 1 d .
H3A1 H 0.6435 0.8892 0.7559 0.097 Uiso 1 1 calc R
H3A2 H 0.7164 0.9531 0.7615 0.097 Uiso 1 1 calc R
C4A C 0.5407(3) 0.96356(16) 0.7946(3) 0.0748(8) Uani 1 1 d .
C5A C 0.4766(2) 0.84891(15) 0.62183(19) 0.0574(6) Uani 1 1 d .
H5A H 0.5051 0.8417 0.6839 0.069 Uiso 1 1 calc R
C6A C 0.3720(2) 0.80647(12) 0.58586(16) 0.0483(5) Uani 1 1 d .
H6A H 0.3278 0.7944 0.6402 0.058 Uiso 1 1 calc R
C7A C 0.2795(2) 0.83766(11) 0.51533(15) 0.0436(5) Uani 1 1 d .
H7A H 0.2543 0.8783 0.5411 0.052 Uiso 1 1 calc R
C8A C 0.3266(2) 0.84948(12) 0.41865(16) 0.0484(5) Uani 1 1 d .
H8A H 0.2861 0.8873 0.3912 0.058 Uiso 1 1 calc R
C9A C 0.4635(3) 0.85656(16) 0.41358(19) 0.0609(6) Uani 1 1 d .
H9A1 H 0.4803 0.8644 0.3489 0.073 Uiso 1 1 calc R
H9A2 H 0.5029 0.8169 0.4329 0.073 Uiso 1 1 calc R
C10A C 0.5192(3) 0.90999(17) 0.4746(2) 0.0679(7) Uani 1 1 d .
H10A H 0.4640 0.9465 0.4666 0.082 Uiso 1 1 calc R
C11A C 0.1641(2) 0.79750(11) 0.48913(14) 0.0419(4) Uani 1 1 d .
C12A C 0.2013(2) 0.76184(12) 0.40386(16) 0.0492(5) Uani 1 1 d .
C13A C 0.10904(19) 0.75432(11) 0.56305(14) 0.0423(4) Uani 1 1 d .
H13E H 0.1543 0.7587 0.6238 0.051 Uiso 1 1 calc R
H13F H 0.1109 0.7102 0.5440 0.051 Uiso 1 1 calc R
C14A C 0.6408(4) 0.9290(4) 0.4349(3) 0.1171(19) Uani 1 1 d .
H14D H 0.6248 0.9451 0.3723 0.176 Uiso 1 1 calc R
H14E H 0.6931 0.8925 0.4337 0.176 Uiso 1 1 calc R
H14F H 0.6802 0.9612 0.4740 0.176 Uiso 1 1 calc R
C15A C 0.5607(4) 0.9589(2) 0.8996(3) 0.0946(11) Uani 1 1 d .
H15G H 0.4836 0.9624 0.9268 0.142 Uiso 1 1 calc R
H15H H 0.6138 0.9925 0.9227 0.142 Uiso 1 1 calc R
H15I H 0.5975 0.9187 0.9163 0.142 Uiso 1 1 calc R
C16A C 0.4338(3) 0.69735(18) 0.5943(2) 0.0745(8) Uani 1 1 d .
C17A C 0.4516(4) 0.6397(2) 0.5375(3) 0.0893(10) Uani 1 1 d .
H17J H 0.5117 0.6129 0.5698 0.134 Uiso 1 1 calc R
H17K H 0.4790 0.6518 0.4778 0.134 Uiso 1 1 calc R
H17L H 0.3755 0.6172 0.5279 0.134 Uiso 1 1 calc R
C1B C -0.0249(2) 0.77750(11) 0.56748(14) 0.0420(5) Uani 1 1 d .
C2B C -0.0072(2) 0.84945(12) 0.55238(16) 0.0457(5) Uani 1 1 d .
H2B1 H -0.0857 0.8719 0.5445 0.055 Uiso 1 1 calc R
C3B C 0.0513(2) 0.84262(11) 0.45970(15) 0.0444(5) Uani 1 1 d .
H3D H 0.0711 0.8824 0.4286 0.053 Uiso 1 1 calc R
C4B C -0.0474(2) 0.80244(11) 0.40900(15) 0.0456(5) Uani 1 1 d .
C5B C -0.0925(2) 0.76349(11) 0.47107(14) 0.0433(5) Uani 1 1 d .
C6B C -0.1840(2) 0.71109(13) 0.45070(16) 0.0498(5) Uani 1 1 d .
H6B1 H -0.1896 0.7020 0.3840 0.060 Uiso 1 1 calc R
H6B2 H -0.2639 0.7254 0.4668 0.060 Uiso 1 1 calc R
C7B C -0.1509(2) 0.65036(12) 0.50471(17) 0.0500(5) Uani 1 1 d .
H7B H -0.0633 0.6425 0.5009 0.060 Uiso 1 1 calc R
C8B C -0.1765(2) 0.65248(14) 0.60872(17) 0.0555(6) Uani 1 1 d .
H8B H -0.2578 0.6709 0.6139 0.067 Uiso 1 1 calc R
C9B C -0.0861(3) 0.68749(15) 0.67439(16) 0.0570(6) Uani 1 1 d .
H9B1 H -0.0052 0.6701 0.6681 0.068 Uiso 1 1 calc R
H9B2 H -0.1063 0.6800 0.7384 0.068 Uiso 1 1 calc R
C10B C -0.0821(2) 0.75844(14) 0.65769(15) 0.0508(5) Uani 1 1 d .
H10B H -0.0277 0.7756 0.7091 0.061 Uiso 1 1 calc R
C11B C -0.2190(3) 0.59094(15) 0.4751(2) 0.0620(7) Uani 1 1 d .
C12B C -0.2125(3) 0.54955(18) 0.5595(3) 0.0774(9) Uani 1 1 d .
C13B C -0.2826(4) 0.57650(19) 0.3959(3) 0.0813(9) Uani 1 1 d .
H13G H -0.3266 0.5387 0.3909 0.098 Uiso 1 1 calc R
H13H H -0.2836 0.6041 0.3450 0.098 Uiso 1 1 calc R
C14B C -0.2059(3) 0.7904(2) 0.6665(2) 0.0733(8) Uani 1 1 d .
H14G H -0.2421 0.7741 0.7206 0.110 Uiso 1 1 calc R
H14H H -0.2587 0.7818 0.6112 0.110 Uiso 1 1 calc R
H14I H -0.1944 0.8354 0.6731 0.110 Uiso 1 1 calc R
C15B C -0.0751(3) 0.80595(15) 0.30445(17) 0.0647(7) Uani 1 1 d .
H15J H -0.1568 0.7910 0.2885 0.097 Uiso 1 1 calc R
H15K H -0.0181 0.7800 0.2740 0.097 Uiso 1 1 calc R
H15L H -0.0682 0.8491 0.2841 0.097 Uiso 1 1 calc R
C16B C 0.0466(3) 0.93324(18) 0.6572(3) 0.0754(9) Uani 1 1 d .
C17B C 0.1377(4) 0.9533(2) 0.7353(3) 0.0948(12) Uani 1 1 d .
H17H H 0.1218 0.9310 0.7917 0.142 Uiso 1 1 calc R
H17G H 0.1308 0.9982 0.7454 0.142 Uiso 1 1 calc R
H17I H 0.2188 0.9435 0.7188 0.142 Uiso 1 1 calc R
H19D H 0.61(2) 0.859(5) 0.103(13) 0.25(12) Uiso 1 1 d D
H20D H 0.098(11) 0.558(6) 0.416(8) 0.27(7) Uiso 1 1 d D
H20E H 0.203(3) 0.5748(18) 0.405(2) 0.14(8) Uiso 1 1 d D
H19E H 0.638(8) 0.921(4) 0.130(7) 0.21(4) Uiso 1 1 d D

loop_
_atom_site_aniso_label
_atom_site_aniso_U_11
_atom_site_aniso_U_22
_atom_site_aniso_U_33
_atom_site_aniso_U_23
_atom_site_aniso_U_13
_atom_site_aniso_U_12
O1 0.0733(11) 0.0507(11) 0.0611(9) -0.0174(8) 0.0016(8) 0.0050(9)
O2 0.0648(10) 0.0574(10) 0.0398(7) -0.0045(7) -0.0018(6) 0.0058(8)
O3 0.128(2) 0.0623(16) 0.131(2) 0.0007(15) 0.0332(19) 0.0348(16)
O4 0.0560(8) 0.0416(9) 0.0481(8) 0.0004(7) 0.0046(6) -0.0038(7)
O5 0.245(5) 0.0770(19) 0.0665(14) 0.0051(13) 0.0390(19) -0.052(2)
O6 0.138(2) 0.0556(15) 0.1074(19) 0.0193(13) 0.0109(17) 0.0282(16)
O7 0.0885(14) 0.0611(12) 0.0650(11) 0.0212(9) 0.0064(9) 0.0185(11)
O8 0.0554(9) 0.0565(10) 0.0506(8) -0.0159(8) 0.0040(7) -0.0001(8)
O9 0.134(3) 0.199(5) 0.238(5) -0.156(5) 0.063(3) -0.086(4)
O10 0.0875(13) 0.0485(11) 0.0672(10) -0.0180(9) 0.0199(9) -0.0102(10)
O11 0.0723(11) 0.0487(10) 0.0470(8) -0.0073(7) 0.0154(7) -0.0055(8)
O12 0.0850(17) 0.100(2) 0.118(2) -0.0081(17) -0.0035(15) 0.0286(17)
O13 0.140(3) 0.0573(16) 0.144(3) 0.0276(16) -0.006(2) -0.0296(17)
O14 0.0827(14) 0.0664(14) 0.0733(12) 0.0238(10) 0.0025(10) -0.0197(11)
O15 0.0642(10) 0.0517(11) 0.0540(8) 0.0022(8) 0.0086(7) 0.0079(8)
O16 0.353(8) 0.119(3) 0.0647(17) 0.0246(18) 0.023(3) 0.110(4)
O17 0.0517(8) 0.0489(10) 0.0537(8) -0.0148(7) -0.0048(7) 0.0060(7)
O18 0.150(3) 0.091(2) 0.239(5) -0.089(3) -0.094(3) 0.063(2)
O19 0.123(3) 0.097(3) 0.312(8) 0.023(4) -0.052(4) -0.029(3)
O20 0.189(6) 0.144(5) 0.199(6) 0.037(4) 0.004(5) -0.020(5)
C1 0.0430(11) 0.0451(12) 0.0571(12) 0.0076(10) 0.0054(9) 0.0002(9)
C2 0.0537(13) 0.0492(14) 0.0760(16) 0.0113(12) 0.0122(11) 0.0113(11)
C3 0.0538(13) 0.0472(14) 0.0723(15) -0.0053(12) 0.0117(11) 0.0078(11)
C4 0.0653(16) 0.0589(19) 0.099(2) -0.0127(16) 0.0223(15) 0.0084(14)
C5 0.0495(11) 0.0489(13) 0.0462(10) 0.0047(9) 0.0087(8) 0.0040(10)
C6 0.0473(11) 0.0399(11) 0.0389(9) -0.0003(8) 0.0023(7) 0.0044(9)
C7 0.0434(10) 0.0374(11) 0.0418(9) -0.0011(8) 0.0001(8) -0.0004(8)
C8 0.0513(11) 0.0448(12) 0.0416(10) 0.0033(9) 0.0025(8) 0.0023(10)
C9 0.0528(12) 0.0586(15) 0.0489(11) 0.0082(11) -0.0082(9) -0.0004(11)
C10 0.0485(12) 0.0567(15) 0.0604(13) 0.0155(11) -0.0004(10) 0.0062(11)
C11 0.0453(10) 0.0363(11) 0.0404(9) -0.0003(8) 0.0036(8) -0.0013(9)
C12 0.0537(12) 0.0431(12) 0.0437(10) -0.0022(9) 0.0035(9) -0.0029(10)
C13 0.0450(10) 0.0363(11) 0.0446(10) 0.0027(8) 0.0043(8) 0.0003(9)
C14 0.0664(19) 0.143(4) 0.079(2) 0.024(2) -0.0085(15) 0.038(2)
C15 0.148(4) 0.132(5) 0.099(3) -0.015(3) 0.040(3) 0.060(4)
C16 0.0854(19) 0.0480(15) 0.0644(15) 0.0015(12) 0.0158(13) -0.0101(14)
C17 0.116(3) 0.0476(17) 0.092(2) -0.0088(16) 0.012(2) -0.0164(18)
C1' 0.0445(10) 0.0407(11) 0.0412(10) -0.0016(9) 0.0026(8) 0.0005(9)
C2' 0.0447(10) 0.0434(12) 0.0512(11) -0.0057(9) 0.0053(8) -0.0044(9)
C3' 0.0481(11) 0.0357(11) 0.0497(11) 0.0020(9) 0.0083(8) -0.0003(9)
C4' 0.0487(11) 0.0391(11) 0.0499(11) 0.0015(9) 0.0081(8) -0.0010(9)
C5' 0.0453(10) 0.0420(12) 0.0446(10) 0.0018(9) 0.0061(8) -0.0019(9)
C6' 0.0533(12) 0.0508(14) 0.0485(11) 0.0026(10) 0.0113(9) 0.0068(10)
C7' 0.0486(11) 0.0510(14) 0.0500(12) 0.0044(10) 0.0039(8) 0.0088(10)
C8' 0.0539(13) 0.0530(15) 0.0546(12) 0.0082(11) 0.0011(9) 0.0083(11)
C9' 0.0621(14) 0.0639(17) 0.0465(11) 0.0151(11) 0.0041(10) 0.0089(12)
C10' 0.0552(12) 0.0613(15) 0.0408(10) 0.0001(10) 0.0017(9) 0.0037(12)
C11' 0.0606(14) 0.0474(14) 0.0614(14) 0.0019(11) -0.0021(11) 0.0089(11)
C12' 0.0776(18) 0.0527(17) 0.0808(18) 0.0135(14) 0.0039(14) 0.0181(15)
C13' 0.098(2) 0.069(2) 0.0681(17) -0.0008(15) 0.0094(15) 0.0273(18)
C14' 0.0635(16) 0.079(2) 0.0691(16) -0.0083(15) -0.0167(12) 0.0009(15)
C15' 0.0716(16) 0.0570(16) 0.0527(12) 0.0109(11) 0.0161(11) 0.0114(13)
C16' 0.086(2) 0.077(2) 0.090(2) -0.034(2) 0.0068(17) -0.0032(19)
C17' 0.131(4) 0.098(3) 0.075(2) -0.018(2) 0.009(2) 0.037(3)
C1A 0.0440(12) 0.0609(17) 0.0789(17) -0.0059(13) 0.0040(11) -0.0033(11)
C2A 0.0591(16) 0.081(2) 0.102(2) -0.0131(19) 0.0040(15) -0.0190(16)
C3A 0.0542(15) 0.083(2) 0.104(2) -0.026(2) -0.0105(14) -0.0056(16)
C4A 0.0649(17) 0.0509(16) 0.108(2) -0.0170(16) 0.0016(15) -0.0105(14)
C5A 0.0462(12) 0.0654(17) 0.0598(13) -0.0038(12) -0.0007(10) -0.0007(12)
C6A 0.0466(11) 0.0504(14) 0.0484(10) -0.0027(10) 0.0063(8) 0.0037(10)
C7A 0.0453(10) 0.0404(11) 0.0456(10) -0.0034(9) 0.0064(8) 0.0021(9)
C8A 0.0581(13) 0.0397(12) 0.0481(11) -0.0036(9) 0.0081(9) -0.0043(10)
C9A 0.0597(14) 0.0649(17) 0.0603(13) 0.0048(12) 0.0193(11) -0.0001(13)
C10A 0.0530(14) 0.0671(19) 0.0844(19) 0.0101(15) 0.0097(12) -0.0123(13)
C11A 0.0488(11) 0.0341(10) 0.0427(9) -0.0036(8) 0.0031(8) 0.0015(9)
C12A 0.0613(13) 0.0392(12) 0.0478(11) -0.0030(9) 0.0089(9) 0.0015(10)
C13A 0.0452(10) 0.0395(11) 0.0420(9) 0.0013(8) 0.0028(8) 0.0044(9)
C14A 0.085(2) 0.173(6) 0.096(3) 0.016(3) 0.017(2) -0.056(3)
C15A 0.094(3) 0.077(3) 0.113(3) -0.010(2) 0.010(2) -0.009(2)
C16A 0.093(2) 0.066(2) 0.0645(16) 0.0120(14) 0.0045(14) 0.0211(17)
C17A 0.096(2) 0.065(2) 0.106(3) 0.0012(19) 0.003(2) 0.0185(19)
C1B 0.0463(11) 0.0423(12) 0.0368(9) -0.0042(8) 0.0002(8) 0.0040(9)
C2B 0.0434(10) 0.0423(12) 0.0501(11) -0.0078(9) -0.0047(8) 0.0052(9)
C3B 0.0503(11) 0.0351(11) 0.0464(10) 0.0000(8) -0.0056(8) -0.0012(9)
C4B 0.0537(12) 0.0390(11) 0.0426(10) 0.0009(9) -0.0069(8) -0.0027(10)
C5B 0.0495(11) 0.0401(12) 0.0391(9) -0.0030(8) -0.0041(8) -0.0003(9)
C6B 0.0551(12) 0.0484(13) 0.0448(10) 0.0023(10) -0.0044(9) -0.0085(11)
C7B 0.0513(12) 0.0457(13) 0.0537(12) 0.0033(10) 0.0076(9) -0.0059(10)
C8B 0.0550(13) 0.0590(16) 0.0531(12) 0.0103(11) 0.0087(10) -0.0048(11)
C9B 0.0610(14) 0.0675(17) 0.0431(11) 0.0114(11) 0.0074(9) -0.0016(12)
C10B 0.0514(11) 0.0614(15) 0.0397(10) -0.0065(10) 0.0040(8) -0.0005(11)
C11B 0.0664(16) 0.0503(15) 0.0704(16) 0.0023(12) 0.0136(12) -0.0096(12)
C12B 0.079(2) 0.0565(18) 0.096(2) 0.0164(16) 0.0053(16) -0.0179(16)
C13B 0.099(2) 0.066(2) 0.080(2) -0.0125(16) 0.0088(17) -0.0262(19)
C14B 0.0652(16) 0.082(2) 0.0751(17) -0.0120(16) 0.0204(13) 0.0125(16)
C15B 0.0875(18) 0.0588(17) 0.0447(12) 0.0109(11) -0.0140(11) -0.0192(14)
C16B 0.0683(17) 0.0642(19) 0.092(2) -0.0374(17) -0.0053(15) 0.0114(15)
C17B 0.116(3) 0.085(3) 0.080(2) -0.039(2) -0.012(2) -0.003(2)

loop_
_atom_type_symbol
_atom_type_description
_atom_type_scat_dispersion_real
_atom_type_scat_dispersion_imag
_atom_type_scat_source
C C 0.0181 0.0091 'International Tables Vol C Tables 4.2.6.8 and 6.1.1.4'
H H 0.0000 0.0000 'International Tables Vol C Tables 4.2.6.8 and 6.1.1.4'
O O 0.0492 0.0322 'International Tables Vol C Tables 4.2.6.8 and 6.1.1.4'

loop_
_geom_angle_atom_site_label_1
_geom_angle_atom_site_label_2
_geom_angle_atom_site_label_3
_geom_angle
C12 O2 C8 110.95(16)
C16 O4 C6 117.23(19)
C12' O7 C8' 110.6(2)
C16' O8 C2' 119.6(2)
C12A O11 C8A 110.47(17)
C12B O14 C8B 109.5(2)
C16A O15 C6A 119.4(2)
C16B O17 C2B 117.9(2)
H19D O19 H19E 102(10)
H20D O20 H20E 80(9)
C5 C1 C2 120.3(2)
C5 C1 C10 125.9(2)
C2 C1 C10 113.7(2)
C3 C2 C1 117.0(2)
C3 C2 H2A 108.0
C1 C2 H2A 108.0
C3 C2 H2B 108.0
C1 C2 H2B 108.0
H2A C2 H2B 107.3
C2 C3 C4 113.9(3)
C2 C3 H3A 108.8
C4 C3 H3A 108.8
C2 C3 H3B 108.8
C4 C3 H3B 108.8
H3A C3 H3B 107.7
O3 C4 C15 121.0(3)
O3 C4 C3 122.9(3)
C15 C4 C3 116.1(3)
C1 C5 C6 131.2(2)
C1 C5 H5 114.4
C6 C5 H5 114.4
O4 C6 C5 115.20(19)
O4 C6 C7 107.35(16)
C5 C6 C7 114.68(19)
O4 C6 H6 106.3
C5 C6 H6 106.3
C7 C6 H6 106.3
C6 C7 C8 115.14(18)
C6 C7 C11 115.07(18)
C8 C7 C11 101.60(17)
C6 C7 H7 108.2
C8 C7 H7 108.2
C11 C7 H7 108.2
O2 C8 C9 106.69(19)
O2 C8 C7 105.59(18)
C9 C8 C7 117.79(19)
O2 C8 H8 108.8
C9 C8 H8 108.8
C7 C8 H8 108.8
C8 C9 C10 113.9(2)
C8 C9 H9A 108.8
C10 C9 H9A 108.8
C8 C9 H9B 108.8
C10 C9 H9B 108.8
H9A C9 H9B 107.7
C1 C10 C9 114.2(2)
C1 C10 C14 111.2(2)
C9 C10 C14 107.6(3)
C1 C10 H10 107.9
C9 C10 H10 107.9
C14 C10 H10 107.9
C12 C11 C13 112.83(19)
C12 C11 C7 102.10(17)
C13 C11 C7 121.10(17)
C12 C11 C3' 109.55(17)
C13 C11 C3' 101.56(17)
C7 C11 C3' 109.57(18)
O1 C12 O2 121.0(2)
O1 C12 C11 129.1(2)
O2 C12 C11 109.8(2)
C11 C13 C1' 104.72(17)
C11 C13 H13A 110.8
C1' C13 H13A 110.8
C11 C13 H13B 110.8
C1' C13 H13B 110.8
H13A C13 H13B 108.9
C10 C14 H14A 109.5
C10 C14 H14B 109.5
H14A C14 H14B 109.5
C10 C14 H14C 109.5
H14A C14 H14C 109.5
H14B C14 H14C 109.5
C4 C15 H15A 109.4
C4 C15 H15B 109.5
H15A C15 H15B 109.5
C4 C15 H15C 109.5
H15A C15 H15C 109.5
H15B C15 H15C 109.5
O5 C16 O4 122.8(3)
O5 C16 C17 125.6(3)
O4 C16 C17 111.6(3)
C16 C17 H17A 109.5
C16 C17 H17B 109.5
H17A C17 H17B 109.5
C16 C17 H17C 109.5
H17A C17 H17C 109.5
H17B C17 H17C 109.5
C5' C1' C2' 98.08(18)
C5' C1' C10' 120.27(19)
C2' C1' C10' 115.4(2)
C5' C1' C13 107.92(17)
C2' C1' C13 99.43(17)
C10' C1' C13 112.92(19)
O8 C2' C3' 112.90(19)
O8 C2' C1' 112.5(2)
C3' C2' C1' 94.89(18)
O8 C2' H2' 111.8
C3' C2' H2' 111.8
C1' C2' H2' 111.8
C4' C3' C2' 98.37(18)
C4' C3' C11 107.87(18)
C2' C3' C11 101.08(17)
C4' C3' H3' 115.8
C2' C3' H3' 115.8
C11 C3' H3' 115.8
C5' C4' C15' 129.6(2)
C5' C4' C3' 107.96(19)
C15' C4' C3' 122.1(2)
C4' C5' C6' 126.7(2)
C4' C5' C1' 107.09(19)
C6' C5' C1' 125.8(2)
C5' C6' C7' 112.52(19)
C5' C6' H6'1 109.1
C7' C6' H6'1 109.1
C5' C6' H6'2 109.1
C7' C6' H6'2 109.1
H6'1 C6' H6'2 107.8
C11' C7' C6' 118.0(2)
C11' C7' C8' 100.5(2)
C6' C7' C8' 114.2(2)
C11' C7' H7' 107.8
C6' C7' H7' 107.8
C8' C7' H7' 107.8
O7 C8' C9' 109.4(2)
O7 C8' C7' 104.2(2)
C9' C8' C7' 116.8(2)
O7 C8' H8' 108.7
C9' C8' H8' 108.7
C7' C8' H8' 108.7
C8' C9' C10' 114.2(2)
C8' C9' H9'1 108.7
C10' C9' H9'1 108.7
C8' C9' H9'2 108.7
C10' C9' H9'2 108.7
H9'1 C9' H9'2 107.6
C14' C10' C9' 112.3(2)
C14' C10' C1' 112.4(2)
C9' C10' C1' 113.6(2)
C14' C10' H10' 105.9
C9' C10' H10' 105.9
C1' C10' H10' 105.9
C13' C11' C12' 122.6(3)
C13' C11' C7' 131.2(3)
C12' C11' C7' 106.1(2)
O6 C12' O7 122.3(3)
O6 C12' C11' 129.7(3)
O7 C12' C11' 107.9(3)
C11' C13' H13C 120.0
C11' C13' H13D 120.0
H13C C13' H13D 120.0
C10' C14' H14J 109.5
C10' C14' H14L 109.5
H14J C14' H14L 109.5
C10' C14' H14K 109.5
H14J C14' H14K 109.5
H14L C14' H14K 109.5
C4' C15' H15D 109.5
C4' C15' H15E 109.5
H15D C15' H15E 109.5
C4' C15' H15F 109.5
H15D C15' H15F 109.5
H15E C15' H15F 109.5
O9 C16' O8 122.6(4)
O9 C16' C17' 125.3(4)
O8 C16' C17' 112.0(4)
C16' C17' H17F 109.5
C16' C17' H17D 109.5
H17F C17' H17D 109.5
C16' C17' H17E 109.5
H17F C17' H17E 109.5
H17D C17' H17E 109.5
C5A C1A C10A 125.5(3)
C5A C1A C2A 120.8(3)
C10A C1A C2A 113.6(3)
C3A C2A C1A 119.6(3)
C3A C2A H2A1 107.4
C1A C2A H2A1 107.4
C3A C2A H2A2 107.4
C1A C2A H2A2 107.4
H2A1 C2A H2A2 107.0
C4A C3A C2A 115.9(3)
C4A C3A H3A1 108.3
C2A C3A H3A1 108.3
C4A C3A H3A2 108.3
C2A C3A H3A2 108.3
H3A1 C3A H3A2 107.4
O12 C4A C15A 121.3(4)
O12 C4A C3A 123.2(4)
C15A C4A C3A 115.5(3)
C1A C5A C6A 130.5(3)
C1A C5A H5A 114.8
C6A C5A H5A 114.8
O15 C6A C5A 114.7(2)
O15 C6A C7A 105.96(18)
C5A C6A C7A 114.8(2)
O15 C6A H6A 107.0
C5A C6A H6A 107.0
C7A C6A H6A 107.0
C6A C7A C8A 114.42(19)
C6A C7A C11A 114.6(2)
C8A C7A C11A 101.37(17)
C6A C7A H7A 108.7
C8A C7A H7A 108.7
C11A C7A H7A 108.7
O11 C8A C9A 107.9(2)
O11 C8A C7A 105.03(18)
C9A C8A C7A 117.6(2)
O11 C8A H8A 108.7
C9A C8A H8A 108.7
C7A C8A H8A 108.7
C8A C9A C10A 113.6(2)
C8A C9A H9A1 108.8
C10A C9A H9A1 108.8
C8A C9A H9A2 108.8
C10A C9A H9A2 108.8
H9A1 C9A H9A2 107.7
C1A C10A C9A 114.6(3)
C1A C10A C14A 112.4(3)
C9A C10A C14A 107.6(3)
C1A C10A H10A 107.3
C9A C10A H10A 107.3
C14A C10A H10A 107.3
C12A C11A C7A 101.59(18)
C12A C11A C13A 113.57(19)
C7A C11A C13A 120.72(17)
C12A C11A C3B 109.63(18)
C7A C11A C3B 110.03(18)
C13A C11A C3B 101.26(17)
O10 C12A O11 121.4(2)
O10 C12A C11A 128.2(2)
O11 C12A C11A 110.4(2)
C11A C13A C1B 105.18(17)
C11A C13A H13E 110.7
C1B C13A H13E 110.7
C11A C13A H13F 110.7
C1B C13A H13F 110.7
H13E C13A H13F 108.8
C10A C14A H14D 109.5
C10A C14A H14E 109.5
H14D C14A H14E 109.5
C10A C14A H14F 109.5
H14D C14A H14F 109.5
H14E C14A H14F 109.5
C4A C15A H15G 109.5
C4A C15A H15H 109.5
H15G C15A H15H 109.5
C4A C15A H15I 109.5
H15G C15A H15I 109.5
H15H C15A H15I 109.5
O16 C16A O15 121.8(4)
O16 C16A C17A 125.9(4)
O15 C16A C17A 112.2(3)
C16A C17A H17J 109.5
C16A C17A H17K 109.5
H17J C17A H17K 109.5
C16A C17A H17L 109.5
H17J C17A H17L 109.5
H17K C17A H17L 109.5
C10B C1B C5B 120.2(2)
C10B C1B C2B 116.04(19)
C5B C1B C2B 96.89(17)
C10B C1B C13A 113.69(18)
C5B C1B C13A 107.11(17)
C2B C1B C13A 99.98(18)
O17 C2B C3B 114.76(19)
O17 C2B C1B 110.46(18)
C3B C2B C1B 95.42(17)
O17 C2B H2B1 111.7
C3B C2B H2B1 111.7
C1B C2B H2B1 111.7
C4B C3B C2B 97.80(18)
C4B C3B C11A 107.75(18)
C2B C3B C11A 101.40(17)
C4B C3B H3D 115.8
C2B C3B H3D 115.8
C11A C3B H3D 115.9
C5B C4B C15B 129.4(2)
C5B C4B C3B 108.32(18)
C15B C4B C3B 122.1(2)
C4B C5B C6B 126.84(19)
C4B C5B C1B 107.45(19)
C6B C5B C1B 125.5(2)
C5B C6B C7B 112.85(19)
C5B C6B H6B1 109.0
C7B C6B H6B1 109.0
C5B C6B H6B2 109.0
C7B C6B H6B2 109.0
H6B1 C6B H6B2 107.8
C11B C7B C6B 117.6(2)
C11B C7B C8B 100.0(2)
C6B C7B C8B 114.3(2)
C11B C7B H7B 108.1
C6B C7B H7B 108.1
C8B C7B H7B 108.1
O14 C8B C9B 109.5(2)
O14 C8B C7B 104.0(2)
C9B C8B C7B 117.2(2)
O14 C8B H8B 108.6
C9B C8B H8B 108.6
C7B C8B H8B 108.6
C8B C9B C10B 114.3(2)
C8B C9B H9B1 108.7
C10B C9B H9B1 108.7
C8B C9B H9B2 108.7
C10B C9B H9B2 108.7
H9B1 C9B H9B2 107.6
C9B C10B C14B 112.7(3)
C9B C10B C1B 114.2(2)
C14B C10B C1B 112.2(2)
C9B C10B H10B 105.6
C14B C10B H10B 105.6
C1B C10B H10B 105.6
C13B C11B C12B 123.4(3)
C13B C11B C7B 130.8(3)
C12B C11B C7B 105.6(3)
O13 C12B O14 122.0(4)
O13 C12B C11B 129.4(4)
O14 C12B C11B 108.6(3)
C11B C13B H13G 120.0
C11B C13B H13H 120.0
H13G C13B H13H 120.0
C10B C14B H14G 109.5
C10B C14B H14H 109.5
H14G C14B H14H 109.5
C10B C14B H14I 109.5
H14G C14B H14I 109.5
H14H C14B H14I 109.5
C4B C15B H15J 109.5
C4B C15B H15K 109.5
H15J C15B H15K 109.5
C4B C15B H15L 109.5
H15J C15B H15L 109.5
H15K C15B H15L 109.5
O18 C16B O17 123.6(3)
O18 C16B C17B 125.6(3)
O17 C16B C17B 110.8(3)
C16B C17B H17H 109.5
C16B C17B H17G 109.5
H17H C17B H17G 109.5
C16B C17B H17I 109.5
H17H C17B H17I 109.5
H17G C17B H17I 109.5

loop_
_geom_bond_atom_site_label_1
_geom_bond_atom_site_label_2
_geom_bond_distance
O1 C12 1.199(3)
O2 C12 1.344(3)
O2 C8 1.460(3)
O3 C4 1.205(5)
O4 C16 1.327(3)
O4 C6 1.467(3)
O5 C16 1.191(4)
O6 C12' 1.183(5)
O7 C12' 1.355(4)
O7 C8' 1.467(4)
O8 C16' 1.334(4)
O8 C2' 1.438(3)
O9 C16' 1.180(6)
O10 C12A 1.202(3)
O11 C12A 1.332(3)
O11 C8A 1.468(3)
O12 C4A 1.205(5)
O13 C12B 1.199(5)
O14 C12B 1.359(5)
O14 C8B 1.462(4)
O15 C16A 1.313(4)
O15 C6A 1.463(3)
O16 C16A 1.179(5)
O17 C16B 1.316(4)
O17 C2B 1.439(3)
O18 C16B 1.187(5)
O19 H19D 0.95(8)
O19 H19E 0.85(3)
O20 H20D 0.92(3)
O20 H20E 0.98(2)
C1 C5 1.330(4)
C1 C2 1.511(4)
C1 C10 1.523(3)
C2 C3 1.506(4)
C2 H2A 0.9700
C2 H2B 0.9700
C3 C4 1.511(4)
C3 H3A 0.9700
C3 H3B 0.9700
C4 C15 1.481(6)
C5 C6 1.508(3)
C5 H5 0.9300
C6 C7 1.517(3)
C6 H6 0.9800
C7 C8 1.535(3)
C7 C11 1.548(3)
C7 H7 0.9800
C8 C9 1.508(3)
C8 H8 0.9800
C9 C10 1.531(4)
C9 H9A 0.9700
C9 H9B 0.9700
C10 C14 1.542(4)
C10 H10 0.9800
C11 C12 1.512(3)
C11 C13 1.542(3)
C11 C3' 1.588(3)
C13 C1' 1.568(3)
C13 H13A 0.9700
C13 H13B 0.9700
C14 H14A 0.9600
C14 H14B 0.9600
C14 H14C 0.9600
C15 H15A 0.9600
C15 H15B 0.9600
C15 H15C 0.9600
C16 C17 1.496(4)
C17 H17A 0.9600
C17 H17B 0.9600
C17 H17C 0.9600
C1' C5' 1.533(3)
C1' C2' 1.535(3)
C1' C10' 1.544(3)
C2' C3' 1.532(3)
C2' H2' 0.9800
C3' C4' 1.512(3)
C3' H3' 0.9800
C4' C5' 1.342(3)
C4' C15' 1.498(3)
C5' C6' 1.499(3)
C6' C7' 1.515(4)
C6' H6'1 0.9700
C6' H6'2 0.9700
C7' C11' 1.507(4)
C7' C8' 1.533(3)
C7' H7' 0.9800
C8' C9' 1.504(4)
C8' H8' 0.9800
C9' C10' 1.531(4)
C9' H9'1 0.9700
C9' H9'2 0.9700
C10' C14' 1.526(4)
C10' H10' 0.9800
C11' C13' 1.313(4)
C11' C12' 1.498(4)
C13' H13C 0.9300
C13' H13D 0.9300
C14' H14J 0.9600
C14' H14L 0.9600
C14' H14K 0.9600
C15' H15D 0.9600
C15' H15E 0.9600
C15' H15F 0.9600
C16' C17' 1.489(6)
C17' H17F 0.9600
C17' H17D 0.9600
C17' H17E 0.9600
C1A C5A 1.333(4)
C1A C10A 1.522(5)
C1A C2A 1.532(4)
C2A C3A 1.506(6)
C2A H2A1 0.9700
C2A H2A2 0.9700
C3A C4A 1.505(5)
C3A H3A1 0.9700
C3A H3A2 0.9700
C4A C15A 1.503(6)
C5A C6A 1.512(4)
C5A H5A 0.9300
C6A C7A 1.523(3)
C6A H6A 0.9800
C7A C8A 1.532(3)
C7A C11A 1.544(3)
C7A H7A 0.9800
C8A C9A 1.516(4)
C8A H8A 0.9800
C9A C10A 1.522(5)
C9A H9A1 0.9700
C9A H9A2 0.9700
C10A C14A 1.540(5)
C10A H10A 0.9800
C11A C12A 1.514(3)
C11A C13A 1.551(3)
C11A C3B 1.591(3)
C13A C1B 1.554(3)
C13A H13E 0.9700
C13A H13F 0.9700
C14A H14D 0.9600
C14A H14E 0.9600
C14A H14F 0.9600
C15A H15G 0.9600
C15A H15H 0.9600
C15A H15I 0.9600
C16A C17A 1.482(6)
C17A H17J 0.9600
C17A H17K 0.9600
C17A H17L 0.9600
C1B C10B 1.530(3)
C1B C5B 1.541(3)
C1B C2B 1.546(3)
C2B C3B 1.522(3)
C2B H2B1 0.9800
C3B C4B 1.514(3)
C3B H3D 0.9800
C4B C5B 1.331(3)
C4B C15B 1.503(3)
C5B C6B 1.506(3)
C6B C7B 1.524(4)
C6B H6B1 0.9700
C6B H6B2 0.9700
C7B C11B 1.502(4)
C7B C8B 1.534(3)
C7B H7B 0.9800
C8B C9B 1.505(4)
C8B H8B 0.9800
C9B C10B 1.515(4)
C9B H9B1 0.9700
C9B H9B2 0.9700
C10B C14B 1.528(4)
C10B H10B 0.9800
C11B C13B 1.319(5)
C11B C12B 1.486(5)
C13B H13G 0.9300
C13B H13H 0.9300
C14B H14G 0.9600
C14B H14H 0.9600
C14B H14I 0.9600
C15B H15J 0.9600
C15B H15K 0.9600
C15B H15L 0.9600
C16B C17B 1.500(5)
C17B H17H 0.9600
C17B H17G 0.9600
C17B H17I 0.9600

loop_
_geom_hbond_atom_site_label_D
_geom_hbond_atom_site_label_H
_geom_hbond_atom_site_label_A
_geom_hbond_distance_DH
_geom_hbond_distance_HA
_geom_hbond_distance_DA
_geom_hbond_angle_DHA
_geom_hbond_site_symmetry_A
O19 H19E O3 0.85(3) 2.41(8) 3.075(6) 136(9) 2_756
O20 H20D O18 0.92(3) 2.17(9) 2.999(9) 151(13) 2_546

loop_
_geom_torsion_atom_site_label_1
_geom_torsion_atom_site_label_2
_geom_torsion_atom_site_label_3
_geom_torsion_atom_site_label_4
_geom_torsion
C5 C1 C2 C3 -12.2(4)
C10 C1 C2 C3 164.4(2)
C1 C2 C3 C4 -170.3(3)
C2 C3 C4 O3 12.5(5)
C2 C3 C4 C15 -167.9(4)
C2 C1 C5 C6 164.6(3)
C10 C1 C5 C6 -11.6(5)
C16 O4 C6 C5 78.8(3)
C16 O4 C6 C7 -152.1(2)
C1 C5 C6 O4 91.2(3)
C1 C5 C6 C7 -34.2(4)
O4 C6 C7 C8 -60.5(2)
C5 C6 C7 C8 68.9(3)
O4 C6 C7 C11 57.2(2)
C5 C6 C7 C11 -173.43(18)
C12 O2 C8 C9 137.9(2)
C12 O2 C8 C7 11.9(2)
C6 C7 C8 O2 98.6(2)
C11 C7 C8 O2 -26.5(2)
C6 C7 C8 C9 -20.4(3)
C11 C7 C8 C9 -145.4(2)
O2 C8 C9 C10 -179.96(19)
C7 C8 C9 C10 -61.6(3)
C5 C1 C10 C9 -13.8(4)
C2 C1 C10 C9 169.8(2)
C5 C1 C10 C14 -135.8(4)
C2 C1 C10 C14 47.8(4)
C8 C9 C10 C1 73.6(3)
C8 C9 C10 C14 -162.5(3)
C6 C7 C11 C12 -94.6(2)
C8 C7 C11 C12 30.5(2)
C6 C7 C11 C13 31.7(3)
C8 C7 C11 C13 156.8(2)
C6 C7 C11 C3' 149.30(18)
C8 C7 C11 C3' -85.61(19)
C8 O2 C12 O1 -172.8(2)
C8 O2 C12 C11 8.9(3)
C13 C11 C12 O1 24.8(4)
C7 C11 C12 O1 156.4(3)
C3' C11 C12 O1 -87.5(3)
C13 C11 C12 O2 -157.10(18)
C7 C11 C12 O2 -25.5(2)
C3' C11 C12 O2 90.5(2)
C12 C11 C13 C1' -115.5(2)
C7 C11 C13 C1' 123.2(2)
C3' C11 C13 C1' 1.7(2)
C6 O4 C16 O5 -8.0(5)
C6 O4 C16 C17 173.6(3)
C11 C13 C1' C5' 64.6(2)
C11 C13 C1' C2' -37.1(2)
C11 C13 C1' C10' -160.00(19)
C16' O8 C2' C3' 131.3(3)
C16' O8 C2' C1' -122.7(3)
C5' C1' C2' O8 -169.56(17)
C10' C1' C2' O8 61.3(3)
C13 C1' C2' O8 -59.8(2)
C5' C1' C2' C3' -52.28(19)
C10' C1' C2' C3' 178.57(19)
C13 C1' C2' C3' 57.51(18)
O8 C2' C3' C4' 169.9(2)
C1' C2' C3' C4' 52.9(2)
O8 C2' C3' C11 59.7(2)
C1' C2' C3' C11 -57.26(19)
C12 C11 C3' C4' 51.4(2)
C13 C11 C3' C4' -68.1(2)
C7 C11 C3' C4' 162.64(17)
C12 C11 C3' C2' 154.04(19)
C13 C11 C3' C2' 34.5(2)
C7 C11 C3' C2' -94.71(19)
C2' C3' C4' C5' -34.9(2)
C11 C3' C4' C5' 69.7(2)
C2' C3' C4' C15' 150.6(2)
C11 C3' C4' C15' -104.8(3)
C15' C4' C5' C6' 1.9(4)
C3' C4' C5' C6' -172.1(2)
C15' C4' C5' C1' 174.6(3)
C3' C4' C5' C1' 0.7(3)
C2' C1' C5' C4' 33.7(2)
C10' C1' C5' C4' 159.5(2)
C13 C1' C5' C4' -69.0(2)
C2' C1' C5' C6' -153.5(2)
C10' C1' C5' C6' -27.7(4)
C13 C1' C5' C6' 103.8(3)
C4' C5' C6' C7' 135.0(2)
C1' C5' C6' C7' -36.4(3)
C5' C6' C7' C11' -165.0(2)
C5' C6' C7' C8' 77.3(3)
C12' O7 C8' C9' -150.4(2)
C12' O7 C8' C7' -24.8(3)
C11' C7' C8' O7 31.8(3)
C6' C7' C8' O7 159.1(2)
C11' C7' C8' C9' 152.5(3)
C6' C7' C8' C9' -80.1(3)
O7 C8' C9' C10' -175.2(2)
C7' C8' C9' C10' 66.9(3)
C8' C9' C10' C14' 59.3(3)
C8' C9' C10' C1' -69.7(3)
C5' C1' C10' C14' -59.3(3)
C2' C1' C10' C14' 57.9(3)
C13 C1' C10' C14' 171.4(2)
C5' C1' C10' C9' 69.6(3)
C2' C1' C10' C9' -173.2(2)
C13 C1' C10' C9' -59.7(3)
C6' C7' C11' C13' 23.8(5)
C8' C7' C11' C13' 148.6(4)
C6' C7' C11' C12' -153.3(2)
C8' C7' C11' C12' -28.5(3)
C8' O7 C12' O6 -173.5(4)
C8' O7 C12' C11' 6.3(3)
C13' C11' C12' O6 17.5(6)
C7' C11' C12' O6 -165.1(4)
C13' C11' C12' O7 -162.3(3)
C7' C11' C12' O7 15.1(3)
C2' O8 C16' O9 5.4(7)
C2' O8 C16' C17' -178.4(3)
C5A C1A C2A C3A -1.7(5)
C10A C1A C2A C3A 175.8(3)
C1A C2A C3A C4A -80.7(5)
C2A C3A C4A O12 -0.9(5)
C2A C3A C4A C15A -178.2(3)
C10A C1A C5A C6A -9.3(5)
C2A C1A C5A C6A 167.9(3)
C16A O15 C6A C5A 87.1(3)
C16A O15 C6A C7A -145.2(3)
C1A C5A C6A O15 89.1(4)
C1A C5A C6A C7A -34.0(4)
O15 C6A C7A C8A -56.2(3)
C5A C6A C7A C8A 71.5(3)
O15 C6A C7A C11A 60.3(2)
C5A C6A C7A C11A -172.02(19)
C12A O11 C8A C9A 141.2(2)
C12A O11 C8A C7A 15.0(3)
C6A C7A C8A O11 94.5(2)
C11A C7A C8A O11 -29.3(2)
C6A C7A C8A C9A -25.4(3)
C11A C7A C8A C9A -149.3(2)
O11 C8A C9A C10A -176.2(2)
C7A C8A C9A C10A -57.8(3)
C5A C1A C10A C9A -18.7(4)
C2A C1A C10A C9A 163.9(3)
C5A C1A C10A C14A -141.9(4)
C2A C1A C10A C14A 40.7(5)
C8A C9A C10A C1A 76.2(3)
C8A C9A C10A C14A -158.0(3)
C6A C7A C11A C12A -91.8(2)
C8A C7A C11A C12A 31.9(2)
C6A C7A C11A C13A 34.8(3)
C8A C7A C11A C13A 158.58(19)
C6A C7A C11A C3B 152.11(18)
C8A C7A C11A C3B -84.1(2)
C8A O11 C12A O10 -174.3(2)
C8A O11 C12A C11A 6.7(3)
C7A C11A C12A O10 155.9(3)
C13A C11A C12A O10 24.7(4)
C3B C11A C12A O10 -87.7(3)
C7A C11A C12A O11 -25.2(3)
C13A C11A C12A O11 -156.4(2)
C3B C11A C12A O11 91.1(2)
C12A C11A C13A C1B -116.7(2)
C7A C11A C13A C1B 122.3(2)
C3B C11A C13A C1B 0.7(2)
C6A O15 C16A O16 -12.1(6)
C6A O15 C16A C17A 171.4(3)
C11A C13A C1B C10B -159.67(19)
C11A C13A C1B C5B 65.1(2)
C11A C13A C1B C2B -35.33(19)
C16B O17 C2B C3B 110.5(3)
C16B O17 C2B C1B -143.0(3)
C10B C1B C2B O17 60.0(2)
C5B C1B C2B O17 -171.50(18)
C13A C1B C2B O17 -62.7(2)
C10B C1B C2B C3B 178.95(18)
C5B C1B C2B C3B -52.53(18)
C13A C1B C2B C3B 56.26(17)
O17 C2B C3B C4B 168.9(2)
C1B C2B C3B C4B 53.45(18)
O17 C2B C3B C11A 59.0(2)
C1B C2B C3B C11A -56.52(19)
C12A C11A C3B C4B 53.1(2)
C7A C11A C3B C4B 164.04(17)
C13A C11A C3B C4B -67.1(2)
C12A C11A C3B C2B 155.24(19)
C7A C11A C3B C2B -93.8(2)
C13A C11A C3B C2B 35.0(2)
C2B C3B C4B C5B -35.4(2)
C11A C3B C4B C5B 69.3(2)
C2B C3B C4B C15B 149.2(3)
C11A C3B C4B C15B -106.1(3)
C15B C4B C5B C6B 1.0(5)
C3B C4B C5B C6B -174.0(2)
C15B C4B C5B C1B 175.8(3)
C3B C4B C5B C1B 0.8(3)
C10B C1B C5B C4B 159.0(2)
C2B C1B C5B C4B 33.4(2)
C13A C1B C5B C4B -69.3(2)
C10B C1B C5B C6B -26.1(4)
C2B C1B C5B C6B -151.7(2)
C13A C1B C5B C6B 105.6(3)
C4B C5B C6B C7B 136.6(2)
C1B C5B C6B C7B -37.3(3)
C5B C6B C7B C11B -166.9(2)
C5B C6B C7B C8B 76.2(3)
C12B O14 C8B C9B -152.3(3)
C12B O14 C8B C7B -26.2(3)
C11B C7B C8B O14 34.1(3)
C6B C7B C8B O14 160.7(2)
C11B C7B C8B C9B 155.1(3)
C6B C7B C8B C9B -78.3(3)
O14 C8B C9B C10B -175.3(2)
C7B C8B C9B C10B 66.6(3)
C8B C9B C10B C14B 58.7(3)
C8B C9B C10B C1B -70.9(3)
C5B C1B C10B C9B 69.8(3)
C2B C1B C10B C9B -174.2(2)
C13A C1B C10B C9B -59.0(3)
C5B C1B C10B C14B -60.0(3)
C2B C1B C10B C14B 56.0(3)
C13A C1B C10B C14B 171.2(2)
C6B C7B C11B C13B 19.3(5)
C8B C7B C11B C13B 143.7(4)
C6B C7B C11B C12B -155.1(3)
C8B C7B C11B C12B -30.7(3)
C8B O14 C12B O13 -173.6(4)
C8B O14 C12B C11B 6.3(4)
C13B C11B C12B O13 21.7(7)
C7B C11B C12B O13 -163.4(4)
C13B C11B C12B O14 -158.2(4)
C7B C11B C12B O14 16.7(4)
C2B O17 C16B O18 0.9(7)
C2B O17 C16B C17B -179.8(3)
